data_7006438
loop_
_publ_author_name
'Punji, Benudhar'
'Mague, Joel T.'
'Balakrishna, Maravanji S.'

_publ_section_title
;
 Bis(2-diphenylphosphinoxynaphthalen-1-yl)methane: transition metal
 chemistry, Suzuki cross-coupling reactions and homogeneous
 hydrogenation of olefins.
;
_journal_issue 10
_journal_name_full 'Dalton transactions (Cambridge, England : 2003)'
_journal_page_first 1322
_journal_page_last 1330
_journal_paper_doi 10.1039/b510589g
_journal_year 2006
_chemical_formula_moiety 'C46 H34 Au Cl3 O2 P2'
_chemical_formula_sum 'C46 H34 Au Cl3 O2 P2'
_chemical_formula_weight 983.99
_chemical_name_systematic
;
Chloro(bis(2-diphenylphosphinoxynaphthalen-1-yl)
methane)gold(I)
;
_space_group_IT_number 2
_symmetry_cell_setting triclinic
_symmetry_space_group_name_Hall '-P 1'
_symmetry_space_group_name_H-M 'P -1'
_atom_sites_solution_hydrogens geom
_atom_sites_solution_primary Patterson
_atom_sites_solution_secondary difmap
_audit_creation_method SHELXL-97
_cell_angle_alpha 84.941(1)
_cell_angle_beta 88.464(1)
_cell_angle_gamma 78.992(1)
_cell_formula_units_Z 2
_cell_length_a 12.337(1)
_cell_length_b 12.453(1)
_cell_length_c 12.806(1)
_cell_measurement_reflns_used 6985
_cell_measurement_temperature 100(2)
_cell_measurement_theta_max 28.30
_cell_measurement_theta_min 2.33
_cell_volume 1923.6(3)
_computing_cell_refinement 'Bruker SMART (Bruker-AXS, 2000)'
_computing_data_collection 'Bruker SMART (Bruker-AXS, 2000)'
_computing_data_reduction 'Bruker SAINT+ (Bruker-AXS, 2004)'
_computing_molecular_graphics 'Bruker SHELXTL (Bruker-AXS, 2000a)'
_computing_publication_material 'Bruker SHELXTL (Bruker-AXS, 2000a)'
_computing_structure_refinement 'SHELXL-97 (Sheldrick, 1997)'
_computing_structure_solution 'SHELXS-97 (Sheldrick, 1997)'
_diffrn_ambient_temperature 100(2)
_diffrn_measured_fraction_theta_full 0.975
_diffrn_measured_fraction_theta_max 0.975
_diffrn_measurement_device_type 'Bruker-AXS Smart APEX CCD area detector'
_diffrn_measurement_method 'phi and omega scans'
_diffrn_radiation_monochromator graphite
_diffrn_radiation_source 'fine-focus sealed tube'
_diffrn_radiation_type MoK\a
_diffrn_radiation_wavelength 0.71073
_diffrn_reflns_av_R_equivalents 0.0171
_diffrn_reflns_av_sigmaI/netI 0.0277
_diffrn_reflns_limit_h_max 16
_diffrn_reflns_limit_h_min -15
_diffrn_reflns_limit_k_max 16
_diffrn_reflns_limit_k_min -16
_diffrn_reflns_limit_l_max 16
_diffrn_reflns_limit_l_min -16
_diffrn_reflns_number 16809
_diffrn_reflns_theta_full 27.50
_diffrn_reflns_theta_max 27.50
_diffrn_reflns_theta_min 1.60
_exptl_absorpt_coefficient_mu 4.156
_exptl_absorpt_correction_T_max 0.7322
_exptl_absorpt_correction_T_min 0.5350
_exptl_absorpt_correction_type multi-scan
_exptl_absorpt_process_details 'SADABS (Sheldrick, 2002)'
_exptl_crystal_colour Colorless
_exptl_crystal_density_diffrn 1.699
_exptl_crystal_density_method 'not measured'
_exptl_crystal_description Plate
_exptl_crystal_F_000 972
_exptl_crystal_size_max 0.17
_exptl_crystal_size_mid 0.14
_exptl_crystal_size_min 0.08
_refine_diff_density_max 4.816
_refine_diff_density_min -1.240
_refine_diff_density_rms 0.148
_refine_ls_extinction_method none
_refine_ls_goodness_of_fit_ref 1.077
_refine_ls_hydrogen_treatment constr
_refine_ls_matrix_type full
_refine_ls_number_parameters 491
_refine_ls_number_reflns 8606
_refine_ls_number_restraints 0
_refine_ls_restrained_S_all 1.077
_refine_ls_R_factor_all 0.0369
_refine_ls_R_factor_gt 0.0346
_refine_ls_shift/su_max 0.001
_refine_ls_shift/su_mean 0.000
_refine_ls_structure_factor_coef Fsqd
_refine_ls_weighting_details 'calc w=1/[\s^2^(Fo^2^)+(0.0524P)^2^+5.2498P] where P=(Fo^2^+2Fc^2^)/3'
_refine_ls_weighting_scheme calc
_refine_ls_wR_factor_gt 0.0906
_refine_ls_wR_factor_ref 0.0920
_reflns_number_gt 8125
_reflns_number_total 8606
_reflns_threshold_expression >2\s(I)
_cod_data_source_file b510589g.txt
_cod_data_source_block msb174
_cod_depositor_comments
;
The following automatic conversions were performed:
'_symmetry_cell_setting' value 'Triclinic' changed to 'triclinic'
according to '/home/saulius/struct/CIF-dictionaries/cif_core.dic'
dictionary named 'cif_core.dic' version 2.4.1 from 2010-06-29.

Automatic conversion script
Id: cif_fix_enum 1527 2010-12-29 10:47:43Z saulius 
;
_cod_original_cell_volume 1923.4(3)
_cod_original_sg_symbol_H-M P-1
_cod_database_code 7006438

loop_
_symmetry_equiv_pos_as_xyz
'x, y, z'
'-x, -y, -z'

loop_
_atom_site_label
_atom_site_type_symbol
_atom_site_fract_x
_atom_site_fract_y
_atom_site_fract_z
_atom_site_U_iso_or_equiv
_atom_site_adp_type
_atom_site_occupancy
_atom_site_symmetry_multiplicity
_atom_site_calc_flag
_atom_site_refinement_flags
_atom_site_disorder_assembly
_atom_site_disorder_group
Au1 Au 0.695015(12) 0.804110(12) 0.697179(11) 0.01957(6) Uani 1 1 d . . .
Cl1 Cl 0.50660(9) 0.81703(9) 0.77897(10) 0.0315(2) Uani 1 1 d . . .
P1 P 0.72218(8) 0.69640(8) 0.55903(8) 0.01799(19) Uani 1 1 d . . .
P2 P 0.79826(8) 0.91715(9) 0.76283(8) 0.0188(2) Uani 1 1 d . . .
O1 O 0.8512(2) 0.6715(2) 0.5192(2) 0.0204(6) Uani 1 1 d . . .
O2 O 0.8605(2) 0.9791(3) 0.6677(2) 0.0242(6) Uani 1 1 d . . .
C1 C 0.6763(3) 0.5654(3) 0.5718(3) 0.0194(8) Uani 1 1 d . . .
C2 C 0.5846(4) 0.5584(4) 0.6359(4) 0.0258(9) Uani 1 1 d . . .
H2 H 0.5514 0.6193 0.6731 0.031 Uiso 1 1 calc R . .
C3 C 0.5414(4) 0.4627(4) 0.6458(4) 0.0287(9) Uani 1 1 d . . .
H3 H 0.4780 0.4587 0.6886 0.034 Uiso 1 1 calc R . .
C4 C 0.5906(4) 0.3732(4) 0.5931(4) 0.0277(9) Uani 1 1 d . . .
H4 H 0.5621 0.3072 0.6013 0.033 Uiso 1 1 calc R . .
C5 C 0.6816(4) 0.3798(4) 0.5283(4) 0.0263(9) Uani 1 1 d . . .
H5 H 0.7148 0.3185 0.4918 0.032 Uiso 1 1 calc R . .
C6 C 0.7245(4) 0.4761(3) 0.5164(3) 0.0229(8) Uani 1 1 d . . .
H6 H 0.7859 0.4810 0.4711 0.028 Uiso 1 1 calc R . .
C7 C 0.6562(3) 0.7625(3) 0.4397(3) 0.0196(8) Uani 1 1 d . . .
C8 C 0.6841(4) 0.7194(4) 0.3437(3) 0.0246(8) Uani 1 1 d . . .
H8 H 0.7410 0.6566 0.3399 0.030 Uiso 1 1 calc R . .
C9 C 0.6289(4) 0.7684(4) 0.2535(4) 0.0277(9) Uani 1 1 d . . .
H9 H 0.6471 0.7384 0.1882 0.033 Uiso 1 1 calc R . .
C10 C 0.5470(4) 0.8613(4) 0.2591(3) 0.0254(9) Uani 1 1 d . . .
H10 H 0.5099 0.8955 0.1974 0.030 Uiso 1 1 calc R . .
C11 C 0.5194(3) 0.9042(3) 0.3543(4) 0.0246(8) Uani 1 1 d . . .
H11 H 0.4632 0.9678 0.3575 0.030 Uiso 1 1 calc R . .
C12 C 0.5732(3) 0.8549(3) 0.4454(3) 0.0213(8) Uani 1 1 d . . .
H12 H 0.5535 0.8841 0.5108 0.026 Uiso 1 1 calc R . .
C13 C 0.9368(3) 0.6380(3) 0.5920(3) 0.0213(8) Uani 1 1 d . . .
C14 C 0.9478(4) 0.5297(4) 0.6393(4) 0.0276(9) Uani 1 1 d . . .
H14 H 0.8965 0.4856 0.6235 0.033 Uiso 1 1 calc R . .
C15 C 1.0312(4) 0.4877(4) 0.7075(4) 0.0302(10) Uani 1 1 d . . .
H15 H 1.0378 0.4148 0.7391 0.036 Uiso 1 1 calc R . .
C16 C 1.1078(3) 0.5526(4) 0.7313(3) 0.0247(9) Uani 1 1 d . . .
C17 C 1.1973(4) 0.5091(4) 0.8011(4) 0.0303(10) Uani 1 1 d . . .
H17 H 1.2030 0.4372 0.8347 0.036 Uiso 1 1 calc R . .
C18 C 1.2747(4) 0.5705(4) 0.8198(4) 0.0330(10) Uani 1 1 d . . .
H18 H 1.3344 0.5404 0.8654 0.040 Uiso 1 1 calc R . .
C19 C 1.2664(4) 0.6768(4) 0.7723(4) 0.0314(10) Uani 1 1 d . . .
H19 H 1.3206 0.7187 0.7855 0.038 Uiso 1 1 calc R . .
C20 C 1.1801(3) 0.7214(4) 0.7064(3) 0.0250(9) Uani 1 1 d . . .
H20 H 1.1747 0.7947 0.6761 0.030 Uiso 1 1 calc R . .
C21 C 1.0986(3) 0.6604(3) 0.6826(3) 0.0208(8) Uani 1 1 d . . .
C22 C 1.0093(3) 0.7056(3) 0.6111(3) 0.0195(8) Uani 1 1 d . . .
C23 C 1.0084(3) 0.8226(3) 0.5626(3) 0.0226(8) Uani 1 1 d . . .
H23A H 1.0275 0.8648 0.6192 0.027 Uiso 1 1 calc R . .
H23B H 1.0699 0.8181 0.5109 0.027 Uiso 1 1 calc R . .
C24 C 0.9081(3) 0.8914(3) 0.5088(3) 0.0194(8) Uani 1 1 d . . .
C25 C 0.8898(3) 0.8913(3) 0.3989(3) 0.0211(8) Uani 1 1 d . . .
C26 C 0.9582(4) 0.8177(4) 0.3359(4) 0.0266(9) Uani 1 1 d . . .
H26 H 1.0172 0.7654 0.3672 0.032 Uiso 1 1 calc R . .
C27 C 0.9406(4) 0.8206(4) 0.2297(4) 0.0321(10) Uani 1 1 d . . .
H27 H 0.9877 0.7708 0.1887 0.039 Uiso 1 1 calc R . .
C28 C 0.8536(4) 0.8968(4) 0.1818(4) 0.0337(11) Uani 1 1 d . . .
H28 H 0.8422 0.8983 0.1086 0.040 Uiso 1 1 calc R . .
C29 C 0.7851(4) 0.9689(4) 0.2403(4) 0.0303(10) Uani 1 1 d . . .
H29 H 0.7262 1.0199 0.2073 0.036 Uiso 1 1 calc R . .
C30 C 0.8012(4) 0.9684(4) 0.3497(3) 0.0241(8) Uani 1 1 d . . .
C31 C 0.7313(3) 1.0427(4) 0.4107(4) 0.0254(9) Uani 1 1 d . . .
H31 H 0.6708 1.0924 0.3787 0.030 Uiso 1 1 calc R . .
C32 C 0.7500(3) 1.0436(4) 0.5153(4) 0.0242(8) Uani 1 1 d . . .
H32 H 0.7033 1.0942 0.5559 0.029 Uiso 1 1 calc R . .
C33 C 0.8395(3) 0.9688(3) 0.5625(3) 0.0207(8) Uani 1 1 d . . .
C34 C 0.7328(3) 1.0309(3) 0.8352(3) 0.0204(8) Uani 1 1 d . . .
C35 C 0.6743(3) 1.0055(4) 0.9261(3) 0.0242(8) Uani 1 1 d . . .
H35 H 0.6693 0.9314 0.9465 0.029 Uiso 1 1 calc R . .
C36 C 0.6234(4) 1.0888(4) 0.9865(4) 0.0295(10) Uani 1 1 d . . .
H36 H 0.5849 1.0713 1.0491 0.035 Uiso 1 1 calc R . .
C37 C 0.6286(4) 1.1967(4) 0.9557(4) 0.0312(10) Uani 1 1 d . . .
H37 H 0.5942 1.2532 0.9975 0.037 Uiso 1 1 calc R . .
C38 C 0.6839(4) 1.2233(4) 0.8641(4) 0.0308(10) Uani 1 1 d . . .
H38 H 0.6852 1.2979 0.8420 0.037 Uiso 1 1 calc R . .
C39 C 0.7378(3) 1.1396(4) 0.8041(4) 0.0259(9) Uani 1 1 d . . .
H39 H 0.7776 1.1572 0.7425 0.031 Uiso 1 1 calc R . .
C40 C 0.9090(3) 0.8495(3) 0.8478(3) 0.0209(8) Uani 1 1 d . . .
C41 C 0.9859(4) 0.9073(4) 0.8826(4) 0.0287(9) Uani 1 1 d . . .
H41 H 0.9804 0.9832 0.8614 0.034 Uiso 1 1 calc R . .
C42 C 1.0706(4) 0.8528(4) 0.9485(4) 0.0311(10) Uani 1 1 d . . .
H42 H 1.1242 0.8911 0.9710 0.037 Uiso 1 1 calc R . .
C43 C 1.0770(4) 0.7432(4) 0.9812(4) 0.0303(10) Uani 1 1 d . . .
H43 H 1.1345 0.7069 1.0269 0.036 Uiso 1 1 calc R . .
C44 C 1.0014(4) 0.6862(4) 0.9487(4) 0.0332(10) Uani 1 1 d . . .
H44 H 1.0060 0.6109 0.9722 0.040 Uiso 1 1 calc R . .
C45 C 0.9170(4) 0.7393(4) 0.8804(4) 0.0296(9) Uani 1 1 d . . .
H45 H 0.8653 0.6996 0.8565 0.036 Uiso 1 1 calc R . .
Cl2 Cl 0.77869(13) 0.51020(13) 0.85243(15) 0.0549(4) Uani 1 1 d . . .
Cl3 Cl 0.6602(3) 0.6584(3) 0.9909(2) 0.0492(5) Uani 0.474(3) 1 d P . .
Cl3A Cl 0.5559(2) 0.5049(3) 0.9370(2) 0.0492(5) Uani 0.526(3) 1 d P . .
C46 C 0.6563(7) 0.5756(7) 0.9094(7) 0.072(2) Uani 1 1 d . . .

loop_
_atom_site_aniso_label
_atom_site_aniso_U_11
_atom_site_aniso_U_22
_atom_site_aniso_U_33
_atom_site_aniso_U_23
_atom_site_aniso_U_13
_atom_site_aniso_U_12
Au1 0.01710(9) 0.01992(9) 0.02229(9) -0.00664(6) -0.00369(5) -0.00235(6)
Cl1 0.0209(5) 0.0317(5) 0.0417(6) -0.0093(5) 0.0067(4) -0.0025(4)
P1 0.0145(4) 0.0182(5) 0.0218(5) -0.0059(4) -0.0031(4) -0.0021(4)
P2 0.0151(5) 0.0214(5) 0.0206(5) -0.0073(4) -0.0019(4) -0.0024(4)
O1 0.0147(13) 0.0209(14) 0.0254(14) -0.0048(11) -0.0037(11) -0.0010(10)
O2 0.0236(15) 0.0287(15) 0.0231(15) -0.0080(12) 0.0000(11) -0.0099(12)
C1 0.0189(18) 0.0181(18) 0.0221(19) -0.0039(15) -0.0061(15) -0.0037(15)
C2 0.023(2) 0.026(2) 0.028(2) -0.0081(17) 0.0022(17) -0.0015(16)
C3 0.023(2) 0.031(2) 0.034(2) -0.0057(19) 0.0029(18) -0.0097(18)
C4 0.031(2) 0.025(2) 0.030(2) -0.0020(17) -0.0068(18) -0.0116(18)
C5 0.029(2) 0.021(2) 0.030(2) -0.0082(17) -0.0016(17) -0.0040(17)
C6 0.022(2) 0.024(2) 0.024(2) -0.0062(16) 0.0001(15) -0.0059(16)
C7 0.0162(18) 0.0228(19) 0.0209(19) -0.0033(15) -0.0024(14) -0.0058(15)
C8 0.022(2) 0.023(2) 0.028(2) -0.0066(17) -0.0009(16) -0.0003(16)
C9 0.029(2) 0.029(2) 0.025(2) -0.0059(17) -0.0030(17) -0.0046(18)
C10 0.020(2) 0.029(2) 0.027(2) -0.0001(17) -0.0080(16) -0.0059(17)
C11 0.0180(19) 0.0206(19) 0.035(2) -0.0052(17) -0.0046(16) -0.0023(15)
C12 0.0176(18) 0.0211(19) 0.027(2) -0.0076(16) -0.0023(15) -0.0047(15)
C13 0.0141(18) 0.023(2) 0.025(2) -0.0045(16) -0.0041(15) 0.0013(15)
C14 0.023(2) 0.022(2) 0.039(2) -0.0036(18) -0.0085(18) -0.0035(16)
C15 0.028(2) 0.022(2) 0.040(3) 0.0015(18) -0.0099(19) -0.0026(17)
C16 0.0188(19) 0.028(2) 0.026(2) -0.0062(17) -0.0020(16) 0.0025(16)
C17 0.024(2) 0.030(2) 0.033(2) -0.0036(19) -0.0082(18) 0.0058(18)
C18 0.021(2) 0.043(3) 0.032(2) -0.007(2) -0.0087(18) 0.0023(19)
C19 0.019(2) 0.043(3) 0.033(2) -0.008(2) -0.0053(17) -0.0046(19)
C20 0.0174(19) 0.031(2) 0.027(2) -0.0050(17) -0.0019(16) -0.0040(16)
C21 0.0134(17) 0.025(2) 0.0229(19) -0.0080(16) 0.0007(14) 0.0020(15)
C22 0.0145(18) 0.0218(19) 0.0216(19) -0.0042(15) 0.0006(14) -0.0008(14)
C23 0.0160(18) 0.025(2) 0.027(2) -0.0035(16) -0.0018(15) -0.0037(15)
C24 0.0149(18) 0.0203(18) 0.0234(19) -0.0031(15) -0.0006(14) -0.0039(14)
C25 0.0209(19) 0.0228(19) 0.0210(19) -0.0028(15) -0.0003(15) -0.0071(15)
C26 0.026(2) 0.026(2) 0.028(2) -0.0048(17) 0.0055(17) -0.0056(17)
C27 0.041(3) 0.032(2) 0.026(2) -0.0067(18) 0.0094(19) -0.013(2)
C28 0.042(3) 0.044(3) 0.020(2) -0.0006(19) -0.0007(19) -0.022(2)
C29 0.031(2) 0.036(2) 0.026(2) 0.0037(18) -0.0050(18) -0.0136(19)
C30 0.022(2) 0.026(2) 0.026(2) 0.0003(17) -0.0034(16) -0.0097(17)
C31 0.0177(19) 0.022(2) 0.036(2) 0.0005(17) -0.0056(17) -0.0036(15)
C32 0.0146(18) 0.024(2) 0.034(2) -0.0058(17) 0.0020(16) -0.0022(15)
C33 0.0179(19) 0.024(2) 0.0219(19) -0.0044(15) -0.0003(15) -0.0068(15)
C34 0.0125(17) 0.025(2) 0.0239(19) -0.0097(16) -0.0050(14) 0.0006(15)
C35 0.0180(19) 0.027(2) 0.026(2) -0.0047(17) -0.0049(15) 0.0023(16)
C36 0.022(2) 0.041(3) 0.025(2) -0.0117(19) -0.0037(16) 0.0035(18)
C37 0.024(2) 0.035(2) 0.035(2) -0.020(2) -0.0081(18) 0.0047(18)
C38 0.028(2) 0.022(2) 0.044(3) -0.0103(19) -0.0111(19) -0.0024(17)
C39 0.020(2) 0.027(2) 0.033(2) -0.0080(17) -0.0052(16) -0.0047(16)
C40 0.0170(18) 0.024(2) 0.0219(19) -0.0080(15) -0.0007(14) -0.0016(15)
C41 0.021(2) 0.032(2) 0.034(2) -0.0040(19) -0.0061(17) -0.0049(17)
C42 0.022(2) 0.040(3) 0.033(2) -0.006(2) -0.0070(18) -0.0074(19)
C43 0.022(2) 0.041(3) 0.025(2) -0.0087(19) -0.0056(16) 0.0054(18)
C44 0.036(3) 0.023(2) 0.038(3) -0.0051(19) -0.006(2) 0.0014(19)
C45 0.030(2) 0.024(2) 0.036(2) -0.0096(18) -0.0090(19) -0.0039(18)
Cl2 0.0475(8) 0.0406(7) 0.0777(11) -0.0044(7) -0.0009(7) -0.0109(6)
Cl3 0.0473(11) 0.0554(12) 0.0433(10) -0.0048(9) -0.0084(8) -0.0041(9)
Cl3A 0.0473(11) 0.0554(12) 0.0433(10) -0.0048(9) -0.0084(8) -0.0041(9)
C46 0.056(4) 0.073(5) 0.083(6) 0.016(4) 0.013(4) -0.013(4)

loop_
_atom_type_symbol
_atom_type_description
_atom_type_scat_dispersion_real
_atom_type_scat_dispersion_imag
_atom_type_scat_source
C C 0.0033 0.0016 'International Tables Vol C Tables 4.2.6.8 and 6.1.1.4'
H H 0.0000 0.0000 'International Tables Vol C Tables 4.2.6.8 and 6.1.1.4'
O O 0.0106 0.0060 'International Tables Vol C Tables 4.2.6.8 and 6.1.1.4'
P P 0.1023 0.0942 'International Tables Vol C Tables 4.2.6.8 and 6.1.1.4'
Cl Cl 0.1484 0.1585 'International Tables Vol C Tables 4.2.6.8 and 6.1.1.4'
Au Au -2.0133 8.8022 'International Tables Vol C Tables 4.2.6.8 and 6.1.1.4'

loop_
_geom_angle_atom_site_label_1
_geom_angle_atom_site_label_2
_geom_angle_atom_site_label_3
_geom_angle
_geom_angle_site_symmetry_1
_geom_angle_site_symmetry_3
_geom_angle_publ_flag
P1 Au1 P2 132.56(4) . . ?
P1 Au1 Cl1 113.28(4) . . ?
P2 Au1 Cl1 113.73(4) . . ?
O1 P1 C7 100.14(17) . . ?
O1 P1 C1 106.71(17) . . ?
C7 P1 C1 102.60(18) . . ?
O1 P1 Au1 112.75(11) . . ?
C7 P1 Au1 113.71(14) . . ?
C1 P1 Au1 118.85(14) . . ?
O2 P2 C40 103.92(18) . . ?
O2 P2 C34 101.90(18) . . ?
C40 P2 C34 102.61(18) . . ?
O2 P2 Au1 110.50(11) . . ?
C40 P2 Au1 115.41(14) . . ?
C34 P2 Au1 120.51(13) . . ?
C13 O1 P1 120.3(3) . . ?
C33 O2 P2 121.3(3) . . ?
C2 C1 C6 119.9(4) . . ?
C2 C1 P1 116.8(3) . . ?
C6 C1 P1 123.2(3) . . ?
C3 C2 C1 120.2(4) . . ?
C3 C2 H2 119.9 . . ?
C1 C2 H2 119.9 . . ?
C4 C3 C2 120.1(4) . . ?
C4 C3 H3 119.9 . . ?
C2 C3 H3 119.9 . . ?
C3 C4 C5 120.0(4) . . ?
C3 C4 H4 120.0 . . ?
C5 C4 H4 120.0 . . ?
C4 C5 C6 120.3(4) . . ?
C4 C5 H5 119.8 . . ?
C6 C5 H5 119.8 . . ?
C5 C6 C1 119.5(4) . . ?
C5 C6 H6 120.3 . . ?
C1 C6 H6 120.3 . . ?
C12 C7 C8 120.1(4) . . ?
C12 C7 P1 119.0(3) . . ?
C8 C7 P1 120.8(3) . . ?
C9 C8 C7 120.0(4) . . ?
C9 C8 H8 120.0 . . ?
C7 C8 H8 120.0 . . ?
C8 C9 C10 119.8(4) . . ?
C8 C9 H9 120.1 . . ?
C10 C9 H9 120.1 . . ?
C11 C10 C9 120.2(4) . . ?
C11 C10 H10 119.9 . . ?
C9 C10 H10 119.9 . . ?
C10 C11 C12 120.5(4) . . ?
C10 C11 H11 119.8 . . ?
C12 C11 H11 119.8 . . ?
C11 C12 C7 119.4(4) . . ?
C11 C12 H12 120.3 . . ?
C7 C12 H12 120.3 . . ?
C22 C13 O1 121.4(4) . . ?
C22 C13 C14 122.3(4) . . ?
O1 C13 C14 116.2(4) . . ?
C15 C14 C13 120.7(4) . . ?
C15 C14 H14 119.6 . . ?
C13 C14 H14 119.6 . . ?
C14 C15 C16 119.9(4) . . ?
C14 C15 H15 120.0 . . ?
C16 C15 H15 120.0 . . ?
C15 C16 C21 119.7(4) . . ?
C15 C16 C17 120.7(4) . . ?
C21 C16 C17 119.6(4) . . ?
C18 C17 C16 120.5(4) . . ?
C18 C17 H17 119.7 . . ?
C16 C17 H17 119.7 . . ?
C17 C18 C19 120.4(4) . . ?
C17 C18 H18 119.8 . . ?
C19 C18 H18 119.8 . . ?
C20 C19 C18 120.4(4) . . ?
C20 C19 H19 119.8 . . ?
C18 C19 H19 119.8 . . ?
C19 C20 C21 121.5(4) . . ?
C19 C20 H20 119.2 . . ?
C21 C20 H20 119.2 . . ?
C16 C21 C20 117.6(4) . . ?
C16 C21 C22 120.4(4) . . ?
C20 C21 C22 122.0(4) . . ?
C13 C22 C21 116.9(4) . . ?
C13 C22 C23 127.4(4) . . ?
C21 C22 C23 115.7(3) . . ?
C24 C23 C22 122.1(3) . . ?
C24 C23 H23A 106.8 . . ?
C22 C23 H23A 106.8 . . ?
C24 C23 H23B 106.8 . . ?
C22 C23 H23B 106.8 . . ?
H23A C23 H23B 106.6 . . ?
C33 C24 C25 117.5(4) . . ?
C33 C24 C23 119.4(4) . . ?
C25 C24 C23 122.4(4) . . ?
C26 C25 C30 118.2(4) . . ?
C26 C25 C24 122.0(4) . . ?
C30 C25 C24 119.9(4) . . ?
C27 C26 C25 121.0(4) . . ?
C27 C26 H26 119.5 . . ?
C25 C26 H26 119.5 . . ?
C26 C27 C28 120.5(4) . . ?
C26 C27 H27 119.8 . . ?
C28 C27 H27 119.8 . . ?
C29 C28 C27 120.2(4) . . ?
C29 C28 H28 119.9 . . ?
C27 C28 H28 119.9 . . ?
C28 C29 C30 120.7(4) . . ?
C28 C29 H29 119.6 . . ?
C30 C29 H29 119.6 . . ?
C31 C30 C29 121.2(4) . . ?
C31 C30 C25 119.5(4) . . ?
C29 C30 C25 119.4(4) . . ?
C32 C31 C30 120.5(4) . . ?
C32 C31 H31 119.8 . . ?
C30 C31 H31 119.8 . . ?
C31 C32 C33 119.5(4) . . ?
C31 C32 H32 120.3 . . ?
C33 C32 H32 120.3 . . ?
C24 C33 O2 119.7(4) . . ?
C24 C33 C32 123.1(4) . . ?
O2 C33 C32 117.1(4) . . ?
C39 C34 C35 119.9(4) . . ?
C39 C34 P2 123.3(3) . . ?
C35 C34 P2 116.9(3) . . ?
C36 C35 C34 119.9(4) . . ?
C36 C35 H35 120.0 . . ?
C34 C35 H35 120.0 . . ?
C37 C36 C35 120.1(4) . . ?
C37 C36 H36 119.9 . . ?
C35 C36 H36 119.9 . . ?
C36 C37 C38 120.5(4) . . ?
C36 C37 H37 119.8 . . ?
C38 C37 H37 119.8 . . ?
C37 C38 C39 119.8(4) . . ?
C37 C38 H38 120.1 . . ?
C39 C38 H38 120.1 . . ?
C34 C39 C38 119.8(4) . . ?
C34 C39 H39 120.1 . . ?
C38 C39 H39 120.1 . . ?
C45 C40 C41 119.7(4) . . ?
C45 C40 P2 119.5(3) . . ?
C41 C40 P2 120.8(3) . . ?
C42 C41 C40 119.5(4) . . ?
C42 C41 H41 120.3 . . ?
C40 C41 H41 120.3 . . ?
C43 C42 C41 120.2(4) . . ?
C43 C42 H42 119.9 . . ?
C41 C42 H42 119.9 . . ?
C44 C43 C42 120.8(4) . . ?
C44 C43 H43 119.6 . . ?
C42 C43 H43 119.6 . . ?
C43 C44 C45 119.7(4) . . ?
C43 C44 H44 120.1 . . ?
C45 C44 H44 120.1 . . ?
C40 C45 C44 120.1(4) . . ?
C40 C45 H45 119.9 . . ?
C44 C45 H45 119.9 . . ?
C46 Cl3A Cl3A 134.4(4) . 2_667 ?
Cl3 C46 Cl3A 111.3(5) . . ?
Cl3 C46 Cl2 119.9(5) . . ?
Cl3A C46 Cl2 118.8(5) . . ?

loop_
_geom_bond_atom_site_label_1
_geom_bond_atom_site_label_2
_geom_bond_distance
_geom_bond_site_symmetry_2
_geom_bond_publ_flag
Au1 P1 2.2926(10) . ?
Au1 P2 2.2938(10) . ?
Au1 Cl1 2.5064(11) . ?
P1 O1 1.639(3) . ?
P1 C7 1.807(4) . ?
P1 C1 1.819(4) . ?
P2 O2 1.637(3) . ?
P2 C40 1.800(4) . ?
P2 C34 1.809(4) . ?
O1 C13 1.404(5) . ?
O2 C33 1.400(5) . ?
C1 C2 1.392(6) . ?
C1 C6 1.398(6) . ?
C2 C3 1.391(6) . ?
C2 H2 0.9500 . ?
C3 C4 1.385(7) . ?
C3 H3 0.9500 . ?
C4 C5 1.389(7) . ?
C4 H4 0.9500 . ?
C5 C6 1.396(6) . ?
C5 H5 0.9500 . ?
C6 H6 0.9500 . ?
C7 C12 1.393(6) . ?
C7 C8 1.393(6) . ?
C8 C9 1.389(6) . ?
C8 H8 0.9500 . ?
C9 C10 1.390(6) . ?
C9 H9 0.9500 . ?
C10 C11 1.382(6) . ?
C10 H10 0.9500 . ?
C11 C12 1.393(6) . ?
C11 H11 0.9500 . ?
C12 H12 0.9500 . ?
C13 C22 1.380(6) . ?
C13 C14 1.412(6) . ?
C14 C15 1.363(6) . ?
C14 H14 0.9500 . ?
C15 C16 1.409(6) . ?
C15 H15 0.9500 . ?
C16 C21 1.415(6) . ?
C16 C17 1.432(6) . ?
C17 C18 1.370(7) . ?
C17 H17 0.9500 . ?
C18 C19 1.394(7) . ?
C18 H18 0.9500 . ?
C19 C20 1.376(6) . ?
C19 H19 0.9500 . ?
C20 C21 1.425(6) . ?
C20 H20 0.9500 . ?
C21 C22 1.448(5) . ?
C22 C23 1.531(6) . ?
C23 C24 1.509(5) . ?
C23 H23A 0.9900 . ?
C23 H23B 0.9900 . ?
C24 C33 1.376(6) . ?
C24 C25 1.431(6) . ?
C25 C26 1.415(6) . ?
C25 C30 1.430(6) . ?
C26 C27 1.379(7) . ?
C26 H26 0.9500 . ?
C27 C28 1.404(8) . ?
C27 H27 0.9500 . ?
C28 C29 1.370(7) . ?
C28 H28 0.9500 . ?
C29 C30 1.419(6) . ?
C29 H29 0.9500 . ?
C30 C31 1.413(6) . ?
C31 C32 1.367(6) . ?
C31 H31 0.9500 . ?
C32 C33 1.413(6) . ?
C32 H32 0.9500 . ?
C34 C39 1.389(6) . ?
C34 C35 1.398(6) . ?
C35 C36 1.392(6) . ?
C35 H35 0.9500 . ?
C36 C37 1.380(7) . ?
C36 H36 0.9500 . ?
C37 C38 1.388(7) . ?
C37 H37 0.9500 . ?
C38 C39 1.402(6) . ?
C38 H38 0.9500 . ?
C39 H39 0.9500 . ?
C40 C45 1.384(6) . ?
C40 C41 1.399(6) . ?
C41 C42 1.394(6) . ?
C41 H41 0.9500 . ?
C42 C43 1.380(7) . ?
C42 H42 0.9500 . ?
C43 C44 1.369(7) . ?
C43 H43 0.9500 . ?
C44 C45 1.404(7) . ?
C44 H44 0.9500 . ?
C45 H45 0.9500 . ?
Cl2 C46 1.747(8) . ?
Cl3 C46 1.537(10) . ?
Cl3A C46 1.665(8) . ?
Cl3A Cl3A 2.105(6) 2_667 ?
